data_4336248
loop_
_publ_author_name
'Xiao Ma'
'Sheng-Min Hu'
'Chun-Hong Tan'
'Yong-Fan Zhang'
'Xu-Dong Zhang'
'Tian-Lu Sheng'
'Xin-Tao Wu'

_publ_contact_author_address
;
Fujian Institute of Research on the Structure of Matter,
The Chinese Academy of Sciences
;
_publ_contact_author_email Tsheng@fjirsm.ac.cn
_publ_contact_author_fax 86-591-83714946
_publ_contact_author_name 'Tian-Lu Sheng'
_publ_contact_author_phone 86-591-83792294
_publ_section_title
;
 From Antiferromagnetic to Ferromagnetic Interaction in Cyanido-Bridged
 Fe(III)-Ru(II)-Fe(III) Complexes by Change of the Central Diamagnetic
 Cyanido-Metal Geometry
;
_journal_name_full 'Inorganic Chemistry'
_journal_page_first 11343
_journal_page_last 11350
_journal_paper_doi 10.1021/ic401604q
_journal_volume 52
_journal_year 2013
_chemical_formula_sum 'C92 H90 F24 Fe2 N10 O2 P8 Ru'
_chemical_formula_weight 2284.27
_chemical_name_systematic
; 
 ? 
;
_space_group_IT_number 20
_symmetry_cell_setting orthorhombic
_symmetry_space_group_name_Hall 'C 2c 2'
_symmetry_space_group_name_H-M 'C 2 2 21'
_atom_sites_solution_hydrogens geom
_atom_sites_solution_primary direct
_atom_sites_solution_secondary difmap
_audit_creation_method SHELXL-97
_cell_angle_alpha 90.00
_cell_angle_beta 90.00
_cell_angle_gamma 90.00
_cell_formula_units_Z 4
_cell_length_a 13.1660(9)
_cell_length_b 30.941(3)
_cell_length_c 24.9786(19)
_cell_measurement_reflns_used 11862
_cell_measurement_temperature 293(2)
_cell_measurement_theta_max 27.5360
_cell_measurement_theta_min 2.0952
_cell_volume 10175.5(14)
_computing_cell_refinement 'CrystalClear (Rigaku Inc., 2008)'
_computing_data_collection 'CrystalClear (Rigaku Inc., 2008)'
_computing_data_reduction 'CrystalClear (Rigaku Inc., 2008)'
_computing_molecular_graphics 'Bruker SHELXTL'
_computing_publication_material 'Bruker SHELXTL'
_computing_structure_refinement 'SHELXL-97 (Sheldrick, 1997)'
_computing_structure_solution 'SHELXS-97 (Sheldrick, 1990)'
_diffrn_ambient_temperature 293(2)
_diffrn_detector_area_resol_mean 14.6306
_diffrn_measured_fraction_theta_full 0.991
_diffrn_measured_fraction_theta_max 0.991
_diffrn_measurement_device_type Mercury70
_diffrn_measurement_method CCD_Profile_fitting
_diffrn_radiation_monochromator graphite
_diffrn_radiation_source 'Sealed Tube'
_diffrn_radiation_type MoK\a
_diffrn_radiation_wavelength 0.71073
_diffrn_reflns_av_R_equivalents 0.0360
_diffrn_reflns_av_sigmaI/netI 0.0383
_diffrn_reflns_limit_h_max 16
_diffrn_reflns_limit_h_min -17
_diffrn_reflns_limit_k_max 39
_diffrn_reflns_limit_k_min -40
_diffrn_reflns_limit_l_max 31
_diffrn_reflns_limit_l_min -32
_diffrn_reflns_number 38200
_diffrn_reflns_theta_full 27.50
_diffrn_reflns_theta_max 27.50
_diffrn_reflns_theta_min 2.10
_exptl_absorpt_coefficient_mu 0.649
_exptl_absorpt_correction_T_max 1.0000
_exptl_absorpt_correction_T_min 0.8262
_exptl_absorpt_correction_type multi-scan
_exptl_absorpt_process_details 'RIGAKU/MSC(2004), CrystalClear Version 1.3.6'
_exptl_crystal_colour 'dark brown'
_exptl_crystal_density_diffrn 1.491
_exptl_crystal_description Prism
_exptl_crystal_F_000 4640
_exptl_crystal_size_max 0.50
_exptl_crystal_size_mid 0.40
_exptl_crystal_size_min 0.40
_refine_diff_density_max 1.437
_refine_diff_density_min -0.730
_refine_diff_density_rms 0.103
_refine_ls_abs_structure_details 'Flack H D (1983), Acta Cryst. A39, 876-881'
_refine_ls_abs_structure_Flack -0.02(3)
_refine_ls_extinction_coef 0.0006(2)
_refine_ls_extinction_expression Fc^*^=kFc[1+0.001xFc^2^\l^3^/sin(2\q)]^-1/4^
_refine_ls_extinction_method SHELXL
_refine_ls_goodness_of_fit_ref 1.034
_refine_ls_hydrogen_treatment constr
_refine_ls_matrix_type full
_refine_ls_number_parameters 631
_refine_ls_number_reflns 11591
_refine_ls_number_restraints 200
_refine_ls_restrained_S_all 1.095
_refine_ls_R_factor_all 0.0875
_refine_ls_R_factor_gt 0.0769
_refine_ls_shift/su_max 0.001
_refine_ls_shift/su_mean 0.000
_refine_ls_structure_factor_coef Fsqd
_refine_ls_weighting_details 'calc w=1/[\s^2^(Fo^2^)+(0.1551P)^2^+6.7753P] where P=(Fo^2^+2Fc^2^)/3'
_refine_ls_weighting_scheme calc
_refine_ls_wR_factor_gt 0.2048
_refine_ls_wR_factor_ref 0.2244
_reflns_number_gt 9750
_reflns_number_total 11591
_reflns_threshold_expression >2sigma(I)
_cod_data_source_file ic401604q_si_004.cif
_cod_data_source_block 1
_cod_original_cell_volume 10175.4(13)
_cod_database_code 4336248

loop_
_symmetry_equiv_pos_as_xyz
'x, y, z'
'-x, -y, z+1/2'
'-x, y, -z+1/2'
'x, -y, -z'
'x+1/2, y+1/2, z'
'-x+1/2, -y+1/2, z+1/2'
'-x+1/2, y+1/2, -z+1/2'
'x+1/2, -y+1/2, -z'

loop_
_atom_site_label
_atom_site_type_symbol
_atom_site_fract_x
_atom_site_fract_y
_atom_site_fract_z
_atom_site_U_iso_or_equiv
_atom_site_adp_type
_atom_site_occupancy
_atom_site_symmetry_multiplicity
_atom_site_calc_flag
_atom_site_refinement_flags
Ru1 Ru 0.5000 0.168483(19) 0.7500 0.05448(19) Uani 1 2 d S
Fe1 Fe 0.67100(6) 0.17729(2) 0.56972(3) 0.0501(2) Uani 1 1 d .
P1 P 0.63348(14) 0.10987(5) 0.54122(7) 0.0638(4) Uani 1 1 d .
P2 P 0.52109(11) 0.19557(5) 0.53214(6) 0.0565(3) Uani 1 1 d .
N1 N 0.6000(4) 0.17064(16) 0.63501(17) 0.0568(10) Uani 1 1 d .
N2 N 0.3966(5) 0.21916(17) 0.7410(2) 0.0677(13) Uani 1 1 d .
N3 N 0.4129(5) 0.1165(2) 0.7205(2) 0.0825(18) Uani 1 1 d .
C1 C 0.5599(4) 0.16888(19) 0.6758(2) 0.0550(11) Uani 1 1 d .
C3 C 0.4433(7) 0.2599(2) 0.7505(3) 0.0831(19) Uani 1 1 d .
C4 C 0.3863(10) 0.2948(3) 0.7606(3) 0.096(3) Uani 1 1 d .
H4A H 0.4164 0.3214 0.7677 0.115 Uiso 1 1 calc R
C5 C 0.2835(10) 0.2906(4) 0.7602(4) 0.114(4) Uani 1 1 d .
H5A H 0.2449 0.3153 0.7664 0.137 Uiso 1 1 calc R
C6 C 0.2343(10) 0.2536(4) 0.7515(4) 0.108(3) Uani 1 1 d .
H6A H 0.1638 0.2517 0.7515 0.129 Uiso 1 1 calc R
C7 C 0.2981(7) 0.2175(3) 0.7423(4) 0.093(2) Uani 1 1 d .
H7A H 0.2674 0.1908 0.7368 0.111 Uiso 1 1 calc R
C8 C 0.3394(8) 0.1176(4) 0.6869(4) 0.099(3) Uani 1 1 d .
H8A H 0.3084 0.1443 0.6819 0.119 Uiso 1 1 calc R
C9 C 0.3006(11) 0.0837(4) 0.6570(5) 0.125(4) Uani 1 1 d U
H9A H 0.2512 0.0878 0.6309 0.150 Uiso 1 1 calc R
C10 C 0.3398(11) 0.0441(4) 0.6683(6) 0.129(4) Uani 1 1 d .
H10A H 0.3132 0.0196 0.6519 0.155 Uiso 1 1 calc R
C11 C 0.4200(11) 0.0401(3) 0.7047(5) 0.111(3) Uani 1 1 d U
H11A H 0.4484 0.0130 0.7110 0.133 Uiso 1 1 calc R
C12 C 0.4578(8) 0.0760(3) 0.7318(4) 0.091(2) Uani 1 1 d .
C23 C 0.7519(5) 0.2303(2) 0.5370(3) 0.0637(14) Uani 1 1 d .
H23A H 0.7217 0.2543 0.5168 0.076 Uiso 1 1 calc R
C24 C 0.7687(5) 0.2299(2) 0.5926(3) 0.0694(16) Uani 1 1 d .
H24A H 0.7529 0.2530 0.6180 0.083 Uiso 1 1 calc R
C25 C 0.8168(5) 0.1891(2) 0.6046(3) 0.0729(17) Uani 1 1 d .
H25A H 0.8386 0.1795 0.6402 0.088 Uiso 1 1 calc R
C26 C 0.8253(5) 0.1650(3) 0.5570(3) 0.0796(18) Uani 1 1 d .
H26A H 0.8572 0.1365 0.5530 0.095 Uiso 1 1 calc R
C27 C 0.7849(6) 0.1912(2) 0.5151(3) 0.0738(17) Uani 1 1 d .
H27A H 0.7841 0.1837 0.4770 0.089 Uiso 1 1 calc R
C28 C 0.5013(8) 0.1073(2) 0.5179(4) 0.089(2) Uani 1 1 d .
H28A H 0.5000 0.1063 0.4791 0.106 Uiso 1 1 calc R
H28B H 0.4695 0.0811 0.5313 0.106 Uiso 1 1 calc R
C29 C 0.4416(5) 0.1471(2) 0.5376(3) 0.0745(17) Uani 1 1 d .
H29A H 0.4213 0.1429 0.5746 0.089 Uiso 1 1 calc R
H29B H 0.3807 0.1507 0.5162 0.089 Uiso 1 1 calc R
C30 C 0.7089(7) 0.0906(2) 0.4848(3) 0.0773(19) Uani 1 1 d .
C31 C 0.7841(7) 0.0620(3) 0.4923(4) 0.093(2) Uani 1 1 d .
H31A H 0.7980 0.0515 0.5264 0.112 Uiso 1 1 calc R
C32 C 0.8408(10) 0.0484(4) 0.4487(5) 0.116(4) Uani 1 1 d .
H32A H 0.8871 0.0260 0.4529 0.139 Uiso 1 1 calc R
C33 C 0.8299(11) 0.0671(4) 0.4006(5) 0.120(3) Uani 1 1 d U
H33A H 0.8764 0.0612 0.3735 0.144 Uiso 1 1 calc R
C34 C 0.7524(11) 0.0941(4) 0.3913(4) 0.114(3) Uani 1 1 d U
H34A H 0.7400 0.1042 0.3569 0.136 Uiso 1 1 calc R
C35 C 0.6915(9) 0.1068(2) 0.4329(3) 0.094(2) Uani 1 1 d U
H35A H 0.6386 0.1261 0.4268 0.112 Uiso 1 1 calc R
C36 C 0.6506(6) 0.0703(2) 0.5940(3) 0.0742(18) Uani 1 1 d .
C37 C 0.5978(9) 0.0300(3) 0.5900(5) 0.108(3) Uani 1 1 d .
H37A H 0.5558 0.0246 0.5608 0.130 Uiso 1 1 calc R
C38 C 0.6087(10) -0.0007(3) 0.6289(5) 0.117(3) Uani 1 1 d U
H38A H 0.5705 -0.0259 0.6282 0.140 Uiso 1 1 calc R
C39 C 0.6814(11) 0.0071(4) 0.6712(5) 0.119(3) Uani 1 1 d U
H39A H 0.6936 -0.0143 0.6965 0.143 Uiso 1 1 calc R
C40 C 0.7309(9) 0.0443(3) 0.6745(4) 0.102(3) Uani 1 1 d U
H40A H 0.7765 0.0485 0.7024 0.123 Uiso 1 1 calc R
C41 C 0.7159(8) 0.0784(3) 0.6359(4) 0.089(2) Uani 1 1 d .
H41A H 0.7490 0.1048 0.6392 0.107 Uiso 1 1 calc R
C42 C 0.5151(5) 0.2151(2) 0.4636(2) 0.0667(15) Uani 1 1 d .
C43 C 0.4781(8) 0.1876(3) 0.4231(3) 0.098(3) Uani 1 1 d U
H43A H 0.4529 0.1601 0.4305 0.118 Uiso 1 1 calc R
C44 C 0.4819(9) 0.2048(4) 0.3694(4) 0.112(3) Uani 1 1 d U
H44A H 0.4622 0.1871 0.3412 0.135 Uiso 1 1 calc R
C45 C 0.5123(8) 0.2450(4) 0.3583(4) 0.102(3) Uani 1 1 d U
H45A H 0.5114 0.2549 0.3232 0.123 Uiso 1 1 calc R
C46 C 0.5453(7) 0.2719(4) 0.3995(4) 0.100(3) Uani 1 1 d .
H46A H 0.5664 0.3000 0.3923 0.120 Uiso 1 1 calc R
C47 C 0.5461(5) 0.2560(3) 0.4519(3) 0.0706(16) Uani 1 1 d .
H47A H 0.5684 0.2738 0.4795 0.085 Uiso 1 1 calc R
C48 C 0.4576(5) 0.2371(2) 0.5712(2) 0.0617(13) Uani 1 1 d .
C49 C 0.3536(5) 0.2337(2) 0.5849(3) 0.0682(15) Uani 1 1 d .
H49A H 0.3164 0.2097 0.5741 0.082 Uiso 1 1 calc R
C50 C 0.3087(6) 0.2650(3) 0.6134(3) 0.088(2) Uani 1 1 d .
H50A H 0.2407 0.2623 0.6229 0.105 Uiso 1 1 calc R
C51 C 0.3625(7) 0.3016(3) 0.6289(3) 0.081(2) Uani 1 1 d .
H51A H 0.3307 0.3233 0.6485 0.098 Uiso 1 1 calc R
C52 C 0.4595(8) 0.3052(3) 0.6157(4) 0.087(2) Uani 1 1 d .
H52A H 0.4952 0.3299 0.6256 0.105 Uiso 1 1 calc R
C53 C 0.5085(7) 0.2732(2) 0.5875(3) 0.0763(17) Uani 1 1 d .
H53A H 0.5771 0.2762 0.5794 0.092 Uiso 1 1 calc R
P3 P 0.5000 0.10494(12) 0.2500 0.1159(13) Uani 1 2 d SU
P4 P 0.7105(4) 0.0000 0.0000 0.1081(11) Uani 1 2 d S
P5 P 0.5000 0.4267(3) 0.7500 0.193(3) Uani 1 2 d SDU
P6 P 0.0000 0.14249(13) 0.7500 0.1396(19) Uani 1 2 d SDU
F1 F 0.5749(10) 0.0665(4) 0.2476(7) 0.217(5) Uani 1 1 d U
F2 F 0.5791(9) 0.1413(4) 0.2468(5) 0.191(4) Uani 1 1 d U
F3 F 0.4940(11) 0.1039(3) 0.1884(4) 0.179(3) Uani 1 1 d U
F4 F 0.7128(10) -0.0483(4) 0.0098(6) 0.207(5) Uani 1 1 d U
F5 F 0.7933(15) 0.0069(6) 0.0394(7) 0.270(7) Uani 1 1 d U
F6 F 0.6128(13) 0.0047(6) 0.0327(6) 0.260(7) Uani 1 1 d U
F7 F 0.4215(11) 0.4608(4) 0.7321(7) 0.241(6) Uani 1 1 d DU
F8 F 0.522(2) 0.4148(8) 0.6890(5) 0.379(13) Uani 1 1 d DU
F9 F 0.5828(15) 0.3901(6) 0.7614(10) 0.324(10) Uani 1 1 d DU
F10 F -0.0959(9) 0.1412(7) 0.7119(6) 0.295(8) Uani 1 1 d DU
F11 F 0.0689(9) 0.1459(5) 0.6966(4) 0.221(5) Uani 1 1 d DU
F12 F 0.0000 0.0912(3) 0.7500 0.278(10) Uani 1 2 d SDU
F13 F 0.0000 0.1941(3) 0.7500 0.210(6) Uani 1 2 d SDU
C54 C 0.7414(15) 0.3734(8) 0.6267(9) 0.160(7) Uani 1 1 d .
N4 N 0.7224(16) 0.3412(7) 0.6124(9) 0.217(9) Uani 1 1 d .
C55 C 0.768(2) 0.4163(9) 0.6330(13) 0.240(12) Uani 1 1 d U
H55A H 0.7704 0.4301 0.5986 0.360 Uiso 1 1 calc R
H55B H 0.8333 0.4182 0.6498 0.360 Uiso 1 1 calc R
H55C H 0.7183 0.4305 0.6550 0.360 Uiso 1 1 calc R
N5 N 0.3143(12) 0.3406(6) 1.0163(8) 0.187(6) Uani 1 1 d U
C56 C 0.3619(16) 0.3710(7) 1.0076(9) 0.170(6) Uani 1 1 d U
C57 C 0.438(2) 0.3946(8) 0.9723(11) 0.226(10) Uani 1 1 d U
H57A H 0.4576 0.4212 0.9892 0.339 Uiso 1 1 calc R
H57B H 0.4076 0.4006 0.9382 0.339 Uiso 1 1 calc R
H57C H 0.4970 0.3767 0.9673 0.339 Uiso 1 1 calc R
O1W O 1.0041(16) -0.0459(6) 0.3753(8) 0.249(7) Uani 1 1 d U
H1WA H 1.0079 -0.0686 0.3944 0.299 Uiso 1 1 d R
H1WB H 1.0590 -0.0430 0.3578 0.299 Uiso 1 1 d R

loop_
_atom_site_aniso_label
_atom_site_aniso_U_11
_atom_site_aniso_U_22
_atom_site_aniso_U_33
_atom_site_aniso_U_23
_atom_site_aniso_U_13
_atom_site_aniso_U_12
Ru1 0.0622(3) 0.0607(3) 0.0405(3) 0.000 0.0087(2) 0.000
Fe1 0.0568(4) 0.0539(4) 0.0396(3) -0.0004(3) 0.0060(3) -0.0024(3)
P1 0.0821(10) 0.0497(7) 0.0597(8) -0.0039(6) 0.0076(7) -0.0007(7)
P2 0.0628(9) 0.0566(7) 0.0501(7) -0.0026(5) -0.0004(6) -0.0024(6)
N1 0.066(3) 0.057(2) 0.047(2) -0.0024(18) 0.0070(19) -0.007(2)
N2 0.091(4) 0.065(3) 0.047(3) 0.006(2) 0.013(2) 0.011(3)
N3 0.089(4) 0.105(5) 0.053(3) -0.016(3) 0.016(3) -0.024(4)
C1 0.061(3) 0.059(3) 0.045(2) -0.003(2) 0.010(2) -0.002(2)
C3 0.130(6) 0.075(4) 0.044(3) 0.008(3) 0.000(4) 0.006(4)
C4 0.142(8) 0.073(4) 0.073(5) -0.005(3) 0.003(5) 0.018(5)
C5 0.132(9) 0.128(8) 0.081(6) 0.005(5) 0.004(6) 0.054(7)
C6 0.127(8) 0.120(7) 0.076(5) 0.006(6) 0.018(6) 0.019(6)
C7 0.088(5) 0.112(6) 0.078(5) 0.014(4) 0.011(4) 0.018(4)
C8 0.110(7) 0.107(6) 0.079(5) -0.017(4) 0.000(5) -0.009(6)
C9 0.145(8) 0.118(7) 0.112(7) -0.035(5) 0.000(6) -0.046(6)
C10 0.143(10) 0.110(8) 0.134(9) -0.050(7) -0.004(8) -0.015(8)
C11 0.139(7) 0.084(5) 0.109(6) -0.012(5) 0.014(6) -0.011(5)
C12 0.118(6) 0.067(4) 0.088(6) -0.006(3) 0.028(4) -0.014(4)
C23 0.058(3) 0.067(3) 0.067(3) 0.009(3) 0.011(3) -0.012(3)
C24 0.062(3) 0.068(4) 0.078(4) -0.014(3) 0.003(3) -0.021(3)
C25 0.062(3) 0.091(4) 0.066(4) 0.014(3) -0.011(3) -0.011(3)
C26 0.065(4) 0.092(5) 0.082(4) -0.008(4) 0.013(3) 0.010(4)
C27 0.080(4) 0.083(4) 0.058(3) 0.000(3) 0.031(3) -0.004(3)
C28 0.100(5) 0.058(3) 0.108(6) -0.016(3) 0.006(5) -0.011(4)
C29 0.065(4) 0.068(4) 0.090(5) 0.002(3) -0.005(3) -0.011(3)
C30 0.112(6) 0.051(3) 0.069(4) -0.011(3) 0.017(4) -0.004(3)
C31 0.102(6) 0.089(5) 0.090(5) -0.016(4) 0.027(5) 0.015(5)
C32 0.137(9) 0.099(6) 0.112(8) -0.042(6) 0.042(7) -0.014(6)
C33 0.142(7) 0.117(6) 0.101(6) -0.019(5) 0.042(6) -0.028(6)
C34 0.161(8) 0.093(5) 0.087(5) -0.006(4) 0.036(6) -0.031(6)
C35 0.141(7) 0.063(4) 0.077(4) -0.007(3) 0.015(5) -0.004(4)
C36 0.093(5) 0.064(3) 0.065(4) 0.000(3) 0.026(3) 0.011(3)
C37 0.130(8) 0.058(4) 0.137(8) 0.007(4) 0.039(7) 0.012(5)
C38 0.134(7) 0.082(5) 0.135(7) 0.015(5) 0.029(6) -0.013(5)
C39 0.149(8) 0.099(6) 0.110(6) 0.040(5) 0.027(6) 0.012(6)
C40 0.122(6) 0.094(5) 0.091(5) 0.023(4) 0.011(5) 0.024(5)
C41 0.112(6) 0.080(5) 0.076(5) 0.006(4) 0.023(5) 0.018(4)
C42 0.072(4) 0.077(4) 0.051(3) -0.006(2) -0.006(3) 0.013(3)
C43 0.126(6) 0.100(5) 0.069(4) -0.017(3) -0.032(4) 0.024(5)
C44 0.128(7) 0.145(7) 0.064(4) -0.032(5) -0.019(4) 0.041(6)
C45 0.095(5) 0.143(7) 0.068(4) 0.019(4) 0.010(4) 0.029(5)
C46 0.076(4) 0.137(8) 0.086(6) 0.037(6) 0.005(4) 0.012(5)
C47 0.065(3) 0.088(4) 0.059(3) 0.011(3) -0.006(3) 0.004(3)
C48 0.066(3) 0.067(3) 0.052(3) 0.004(2) 0.003(3) 0.005(3)
C49 0.065(4) 0.082(4) 0.058(3) 0.002(3) -0.004(3) 0.009(3)
C50 0.061(4) 0.133(7) 0.068(4) 0.021(4) 0.007(3) 0.030(4)
C51 0.099(5) 0.084(5) 0.061(4) -0.003(3) 0.010(4) 0.030(4)
C52 0.111(6) 0.069(4) 0.082(5) -0.013(3) 0.004(4) 0.013(4)
C53 0.075(4) 0.064(3) 0.090(4) -0.012(3) 0.003(4) 0.006(3)
P3 0.156(4) 0.0747(17) 0.117(3) 0.000 0.013(3) 0.000
P4 0.111(3) 0.109(3) 0.105(3) 0.022(2) 0.000 0.000
P5 0.247(7) 0.161(5) 0.171(5) 0.000 -0.108(6) 0.000
P6 0.238(6) 0.086(2) 0.095(2) 0.000 -0.037(4) 0.000
F1 0.247(9) 0.181(7) 0.222(8) 0.018(7) 0.021(8) 0.062(7)
F2 0.192(7) 0.197(7) 0.185(6) 0.016(7) 0.000(6) -0.072(6)
F3 0.223(8) 0.165(6) 0.150(6) -0.017(5) 0.017(6) 0.002(7)
F4 0.206(8) 0.159(7) 0.257(9) 0.047(7) -0.006(8) -0.009(6)
F5 0.285(10) 0.265(10) 0.261(10) 0.005(9) -0.046(9) 0.000(9)
F6 0.256(9) 0.269(10) 0.256(10) 0.006(9) 0.063(8) 0.019(9)
F7 0.229(9) 0.240(9) 0.255(10) -0.009(8) -0.056(8) 0.022(8)
F8 0.378(16) 0.404(16) 0.355(16) -0.025(10) 0.004(10) 0.019(10)
F9 0.331(13) 0.310(12) 0.332(13) 0.010(10) -0.044(10) 0.043(9)
F10 0.335(12) 0.297(12) 0.254(10) -0.024(9) -0.045(9) 0.013(9)
F11 0.279(10) 0.209(8) 0.173(7) 0.000(7) 0.016(7) 0.047(8)
F12 0.300(14) 0.252(13) 0.281(13) 0.000 0.000(10) 0.000
F13 0.265(11) 0.152(8) 0.214(10) 0.000 0.030(9) 0.000
C54 0.150(13) 0.167(16) 0.165(15) 0.031(12) -0.036(11) -0.029(12)
N4 0.181(16) 0.216(19) 0.25(2) -0.081(18) 0.038(15) -0.001(15)
C55 0.245(15) 0.228(15) 0.247(15) 0.008(10) -0.024(10) 0.000(10)
N5 0.155(8) 0.183(9) 0.225(10) 0.031(8) 0.026(8) -0.023(8)
C56 0.154(9) 0.175(10) 0.182(10) 0.029(8) -0.005(8) 0.004(8)
C57 0.221(13) 0.213(13) 0.244(13) 0.014(10) 0.007(10) -0.035(9)
O1W 0.239(10) 0.246(10) 0.263(11) -0.076(8) -0.036(9) 0.038(9)

loop_
_atom_type_symbol
_atom_type_description
_atom_type_scat_dispersion_real
_atom_type_scat_dispersion_imag
_atom_type_scat_source
C C 0.0033 0.0016 'International Tables Vol C Tables 4.2.6.8 and 6.1.1.4'
H H 0.0000 0.0000 'International Tables Vol C Tables 4.2.6.8 and 6.1.1.4'
N N 0.0061 0.0033 'International Tables Vol C Tables 4.2.6.8 and 6.1.1.4'
F F 0.0171 0.0103 'International Tables Vol C Tables 4.2.6.8 and 6.1.1.4'
P P 0.1023 0.0942 'International Tables Vol C Tables 4.2.6.8 and 6.1.1.4'
Fe Fe 0.3463 0.8444 'International Tables Vol C Tables 4.2.6.8 and 6.1.1.4'
Ru Ru -1.2594 0.8363 'International Tables Vol C Tables 4.2.6.8 and 6.1.1.4'
O O 0.0106 0.0060 'International Tables Vol C Tables 4.2.6.8 and 6.1.1.4'

loop_
_geom_angle_atom_site_label_1
_geom_angle_atom_site_label_2
_geom_angle_atom_site_label_3
_geom_angle
_geom_angle_site_symmetry_1
_geom_angle_site_symmetry_3
C1 Ru1 C1 179.3(3) . 3_656
C1 Ru1 N2 80.8(2) . 3_656
C1 Ru1 N2 98.7(2) 3_656 3_656
C1 Ru1 N2 98.7(2) . .
C1 Ru1 N2 80.8(2) 3_656 .
N2 Ru1 N2 82.7(4) 3_656 .
C1 Ru1 N3 84.0(2) . .
C1 Ru1 N3 96.5(2) 3_656 .
N2 Ru1 N3 164.79(19) 3_656 .
N2 Ru1 N3 100.4(3) . .
C1 Ru1 N3 96.5(2) . 3_656
C1 Ru1 N3 84.0(2) 3_656 3_656
N2 Ru1 N3 100.4(3) 3_656 3_656
N2 Ru1 N3 164.79(19) . 3_656
N3 Ru1 N3 80.6(5) . 3_656
N1 Fe1 C27 161.4(3) . .
N1 Fe1 C26 126.2(3) . .
C27 Fe1 C26 40.1(3) . .
N1 Fe1 C23 131.7(2) . .
C27 Fe1 C23 38.9(3) . .
C26 Fe1 C23 66.1(3) . .
N1 Fe1 C25 96.4(3) . .
C27 Fe1 C25 65.4(3) . .
C26 Fe1 C25 38.9(3) . .
C23 Fe1 C25 64.8(3) . .
N1 Fe1 C24 98.5(2) . .
C27 Fe1 C24 65.5(3) . .
C26 Fe1 C24 66.3(3) . .
C23 Fe1 C24 38.5(3) . .
C25 Fe1 C24 39.3(3) . .
N1 Fe1 P2 87.33(16) . .
C27 Fe1 P2 107.9(2) . .
C26 Fe1 P2 146.3(2) . .
C23 Fe1 P2 94.87(19) . .
C25 Fe1 P2 155.7(2) . .
C24 Fe1 P2 116.4(2) . .
N1 Fe1 P1 93.62(15) . .
C27 Fe1 P1 98.2(2) . .
C26 Fe1 P1 89.8(2) . .
C23 Fe1 P1 134.68(19) . .
C25 Fe1 P1 118.8(2) . .
C24 Fe1 P1 155.9(2) . .
P2 Fe1 P1 84.78(6) . .
C36 P1 C30 105.9(3) . .
C36 P1 C28 108.6(4) . .
C30 P1 C28 104.8(4) . .
C36 P1 Fe1 111.5(3) . .
C30 P1 Fe1 115.2(2) . .
C28 P1 Fe1 110.3(2) . .
C48 P2 C42 104.5(3) . .
C48 P2 C29 106.0(3) . .
C42 P2 C29 108.5(4) . .
C48 P2 Fe1 110.9(2) . .
C42 P2 Fe1 120.9(2) . .
C29 P2 Fe1 105.3(2) . .
C1 N1 Fe1 175.7(5) . .
C7 N2 C3 117.6(7) . .
C7 N2 Ru1 128.2(6) . .
C3 N2 Ru1 111.4(5) . .
C8 N3 C12 117.9(8) . .
C8 N3 Ru1 128.3(7) . .
C12 N3 Ru1 112.3(6) . .
N1 C1 Ru1 175.0(5) . .
C4 C3 N2 120.2(9) . .
C4 C3 C3 124.4(7) . 3_656
N2 C3 C3 115.4(5) . 3_656
C3 C4 C5 118.7(10) . .
C3 C4 H4A 120.6 . .
C5 C4 H4A 120.6 . .
C6 C5 C4 124.5(10) . .
C6 C5 H5A 117.8 . .
C4 C5 H5A 117.8 . .
C5 C6 C7 114.6(11) . .
C5 C6 H6A 122.7 . .
C7 C6 H6A 122.7 . .
N2 C7 C6 124.3(10) . .
N2 C7 H7A 117.8 . .
C6 C7 H7A 117.8 . .
N3 C8 C9 127.7(12) . .
N3 C8 H8A 116.1 . .
C9 C8 H8A 116.1 . .
C10 C9 C8 115.6(13) . .
C10 C9 H9A 122.2 . .
C8 C9 H9A 122.2 . .
C9 C10 C11 120.0(10) . .
C9 C10 H10A 120.0 . .
C11 C10 H10A 120.0 . .
C12 C11 C10 121.0(11) . .
C12 C11 H11A 119.5 . .
C10 C11 H11A 119.5 . .
C11 C12 N3 117.5(10) . .
C11 C12 C12 125.8(7) . 3_656
N3 C12 C12 116.7(5) . 3_656
C27 C23 C24 109.1(6) . .
C27 C23 Fe1 68.7(3) . .
C24 C23 Fe1 71.9(4) . .
C27 C23 H23A 125.4 . .
C24 C23 H23A 125.4 . .
Fe1 C23 H23A 125.4 . .
C23 C24 C25 106.4(6) . .
C23 C24 Fe1 69.6(4) . .
C25 C24 Fe1 69.9(4) . .
C23 C24 H24A 126.8 . .
C25 C24 H24A 126.8 . .
Fe1 C24 H24A 126.8 . .
C26 C25 C24 108.9(6) . .
C26 C25 Fe1 68.7(4) . .
C24 C25 Fe1 70.8(4) . .
C26 C25 H25A 125.6 . .
C24 C25 H25A 125.6 . .
Fe1 C25 H25A 125.6 . .
C25 C26 C27 106.7(7) . .
C25 C26 Fe1 72.4(4) . .
C27 C26 Fe1 69.2(4) . .
C25 C26 H26A 126.6 . .
C27 C26 H26A 126.6 . .
Fe1 C26 H26A 126.6 . .
C23 C27 C26 108.8(6) . .
C23 C27 Fe1 72.4(3) . .
C26 C27 Fe1 70.6(4) . .
C23 C27 H27A 125.6 . .
C26 C27 H27A 125.6 . .
Fe1 C27 H27A 125.6 . .
C29 C28 P1 110.3(5) . .
C29 C28 H28A 109.6 . .
P1 C28 H28A 109.6 . .
C29 C28 H28B 109.6 . .
P1 C28 H28B 109.6 . .
H28A C28 H28B 108.1 . .
C28 C29 P2 109.8(5) . .
C28 C29 H29A 109.7 . .
P2 C29 H29A 109.7 . .
C28 C29 H29B 109.7 . .
P2 C29 H29B 109.7 . .
H29A C29 H29B 108.2 . .
C31 C30 C35 118.9(8) . .
C31 C30 P1 120.6(6) . .
C35 C30 P1 120.4(7) . .
C30 C31 C32 119.2(10) . .
C30 C31 H31A 120.4 . .
C32 C31 H31A 120.4 . .
C33 C32 C31 121.0(13) . .
C33 C32 H32A 119.5 . .
C31 C32 H32A 119.5 . .
C32 C33 C34 120.4(11) . .
C32 C33 H33A 119.8 . .
C34 C33 H33A 119.8 . .
C33 C34 C35 119.6(11) . .
C33 C34 H34A 120.2 . .
C35 C34 H34A 120.2 . .
C34 C35 C30 120.1(10) . .
C34 C35 H35A 120.0 . .
C30 C35 H35A 120.0 . .
C41 C36 C37 120.9(8) . .
C41 C36 P1 120.5(6) . .
C37 C36 P1 118.5(8) . .
C38 C37 C36 120.4(12) . .
C38 C37 H37A 119.8 . .
C36 C37 H37A 119.8 . .
C37 C38 C39 118.2(10) . .
C37 C38 H38A 120.9 . .
C39 C38 H38A 120.9 . .
C40 C39 C38 121.1(9) . .
C40 C39 H39A 119.5 . .
C38 C39 H39A 119.5 . .
C39 C40 C41 121.8(12) . .
C39 C40 H40A 119.1 . .
C41 C40 H40A 119.1 . .
C36 C41 C40 117.4(9) . .
C36 C41 H41A 121.3 . .
C40 C41 H41A 121.3 . .
C47 C42 C43 120.9(7) . .
C47 C42 P2 119.8(5) . .
C43 C42 P2 119.3(6) . .
C42 C43 C44 115.5(9) . .
C42 C43 H43A 122.3 . .
C44 C43 H43A 122.3 . .
C45 C44 C43 123.2(9) . .
C45 C44 H44A 118.4 . .
C43 C44 H44A 118.4 . .
C44 C45 C46 119.7(8) . .
C44 C45 H45A 120.1 . .
C46 C45 H45A 120.1 . .
C45 C46 C47 118.9(10) . .
C45 C46 H46A 120.5 . .
C47 C46 H46A 120.5 . .
C42 C47 C46 121.6(8) . .
C42 C47 H47A 119.2 . .
C46 C47 H47A 119.2 . .
C53 C48 C49 117.6(6) . .
C53 C48 P2 120.9(5) . .
C49 C48 P2 121.5(5) . .
C50 C49 C48 120.1(7) . .
C50 C49 H49A 119.9 . .
C48 C49 H49A 119.9 . .
C49 C50 C51 120.8(7) . .
C49 C50 H50A 119.6 . .
C51 C50 H50A 119.6 . .
C52 C51 C50 119.5(7) . .
C52 C51 H51A 120.3 . .
C50 C51 H51A 120.3 . .
C51 C52 C53 121.2(9) . .
C51 C52 H52A 119.4 . .
C53 C52 H52A 119.4 . .
C48 C53 C52 120.8(8) . .
C48 C53 H53A 119.6 . .
C52 C53 H53A 119.6 . .
F2 P3 F2 85.7(10) . 3_655
F2 P3 F3 89.9(7) . .
F2 P3 F3 91.8(7) 3_655 .
F2 P3 F3 91.8(7) . 3_655
F2 P3 F3 89.9(7) 3_655 3_655
F3 P3 F3 177.6(8) . 3_655
F2 P3 F1 97.4(7) . .
F2 P3 F1 176.8(8) 3_655 .
F3 P3 F1 88.8(8) . .
F3 P3 F1 89.4(8) 3_655 .
F2 P3 F1 176.8(8) . 3_655
F2 P3 F1 97.4(7) 3_655 3_655
F3 P3 F1 89.4(8) . 3_655
F3 P3 F1 88.8(8) 3_655 3_655
F1 P3 F1 79.5(11) . 3_655
F5 P4 F5 85.5(16) . 4
F5 P4 F4 87.1(9) . 4
F5 P4 F4 91.2(9) 4 4
F5 P4 F4 91.2(9) . .
F5 P4 F4 87.1(9) 4 .
F4 P4 F4 177.7(11) 4 .
F5 P4 F6 104.5(9) . .
F5 P4 F6 170.0(11) 4 .
F4 P4 F6 90.5(9) 4 .
F4 P4 F6 91.4(9) . .
F5 P4 F6 170.0(11) . 4
F5 P4 F6 104.5(9) 4 4
F4 P4 F6 91.4(9) 4 4
F4 P4 F6 90.5(9) . 4
F6 P4 F6 65.6(13) . 4
F7 P5 F7 93.7(13) 3_656 .
F7 P5 F8 90.2(12) 3_656 3_656
F7 P5 F8 108.2(14) . 3_656
F7 P5 F8 108.2(14) 3_656 .
F7 P5 F8 90.2(12) . .
F8 P5 F8 153(2) 3_656 .
F7 P5 F9 88.6(10) 3_656 .
F7 P5 F9 173.5(12) . .
F8 P5 F9 77.9(13) 3_656 .
F8 P5 F9 83.3(14) . .
F7 P5 F9 173.5(12) 3_656 3_656
F7 P5 F9 88.6(10) . 3_656
F8 P5 F9 83.3(14) 3_656 3_656
F8 P5 F9 77.9(13) . 3_656
F9 P5 F9 89.7(18) . 3_656
F10 P6 F10 177.2(16) 3_556 .
F10 P6 F12 88.6(8) 3_556 .
F10 P6 F12 88.6(8) . .
F10 P6 F13 91.4(8) 3_556 .
F10 P6 F13 91.4(8) . .
F12 P6 F13 180.000(2) . .
F10 P6 F11 92.8(5) 3_556 .
F10 P6 F11 87.3(5) . .
F12 P6 F11 93.7(5) . .
F13 P6 F11 86.3(5) . .
F10 P6 F11 87.3(5) 3_556 3_556
F10 P6 F11 92.8(5) . 3_556
F12 P6 F11 93.7(5) . 3_556
F13 P6 F11 86.3(5) . 3_556
F11 P6 F11 172.5(11) . 3_556
P4 F6 F6 57.2(6) . 4
N4 C54 C55 167(3) . .
C54 C55 H55A 109.5 . .
C54 C55 H55B 109.5 . .
H55A C55 H55B 109.5 . .
C54 C55 H55C 109.5 . .
H55A C55 H55C 109.5 . .
H55B C55 H55C 109.5 . .
N5 C56 C57 149(3) . .
C56 C57 H57A 109.5 . .
C56 C57 H57B 109.5 . .
H57A C57 H57B 109.5 . .
C56 C57 H57C 109.5 . .
H57A C57 H57C 109.5 . .
H57B C57 H57C 109.5 . .
H1WA O1W H1WB 109.1 . .

loop_
_geom_bond_atom_site_label_1
_geom_bond_atom_site_label_2
_geom_bond_distance
_geom_bond_site_symmetry_2
Ru1 C1 2.015(5) .
Ru1 C1 2.015(5) 3_656
Ru1 N2 2.088(6) 3_656
Ru1 N2 2.088(6) .
Ru1 N3 2.107(7) .
Ru1 N3 2.107(7) 3_656
Fe1 N1 1.891(4) .
Fe1 C27 2.072(6) .
Fe1 C26 2.091(7) .
Fe1 C23 2.121(6) .
Fe1 C25 2.139(7) .
Fe1 C24 2.151(6) .
Fe1 P2 2.2576(17) .
Fe1 P1 2.2589(17) .
P1 C36 1.812(7) .
P1 C30 1.824(7) .
P1 C28 1.837(10) .
P2 C48 1.816(6) .
P2 C42 1.818(6) .
P2 C29 1.833(7) .
N1 C1 1.148(7) .
N2 C7 1.299(11) .
N2 C3 1.423(10) .
N3 C8 1.283(12) .
N3 C12 1.416(12) .
C3 C4 1.339(12) .
C3 C3 1.493(19) 3_656
C4 C5 1.359(17) .
C4 H4A 0.9300 .
C5 C6 1.334(17) .
C5 H5A 0.9300 .
C6 C7 1.418(14) .
C6 H6A 0.9300 .
C7 H7A 0.9300 .
C8 C9 1.384(14) .
C8 H8A 0.9300 .
C9 C10 1.36(2) .
C9 H9A 0.9300 .
C10 C11 1.399(19) .
C10 H10A 0.9300 .
C11 C12 1.392(13) .
C11 H11A 0.9300 .
C12 C12 1.44(2) 3_656
C23 C27 1.397(10) .
C23 C24 1.407(10) .
C23 H23A 0.9800 .
C24 C25 1.443(11) .
C24 H24A 0.9800 .
C25 C26 1.408(11) .
C25 H25A 0.9800 .
C26 C27 1.428(12) .
C26 H26A 0.9800 .
C27 H27A 0.9800 .
C28 C29 1.544(11) .
C28 H28A 0.9700 .
C28 H28B 0.9700 .
C29 H29A 0.9700 .
C29 H29B 0.9700 .
C30 C31 1.341(13) .
C30 C35 1.410(12) .
C31 C32 1.386(13) .
C31 H31A 0.9300 .
C32 C33 1.341(19) .
C32 H32A 0.9300 .
C33 C34 1.341(19) .
C33 H33A 0.9300 .
C34 C35 1.368(14) .
C34 H34A 0.9300 .
C35 H35A 0.9300 .
C36 C41 1.377(14) .
C36 C37 1.433(13) .
C37 C38 1.365(16) .
C37 H37A 0.9300 .
C38 C39 1.446(19) .
C38 H38A 0.9300 .
C39 C40 1.324(17) .
C39 H39A 0.9300 .
C40 C41 1.444(12) .
C40 H40A 0.9300 .
C41 H41A 0.9300 .
C42 C47 1.360(10) .
C42 C43 1.409(10) .
C43 C44 1.445(15) .
C43 H43A 0.9300 .
C44 C45 1.334(16) .
C44 H44A 0.9300 .
C45 C46 1.394(16) .
C45 H45A 0.9300 .
C46 C47 1.399(11) .
C46 H46A 0.9300 .
C47 H47A 0.9300 .
C48 C53 1.365(10) .
C48 C49 1.416(10) .
C49 C50 1.341(12) .
C49 H49A 0.9300 .
C50 C51 1.390(14) .
C50 H50A 0.9300 .
C51 C52 1.324(13) .
C51 H51A 0.9300 .
C52 C53 1.377(10) .
C52 H52A 0.9300 .
C53 H53A 0.9300 .
P3 F2 1.535(10) .
P3 F2 1.535(10) 3_655
P3 F3 1.542(10) .
P3 F3 1.542(10) 3_655
P3 F1 1.546(11) .
P3 F1 1.546(11) 3_655
P4 F5 1.483(18) .
P4 F5 1.483(18) 4
P4 F4 1.514(11) 4
P4 F4 1.514(11) .
P4 F6 1.531(15) .
P4 F6 1.531(15) 4
P5 F7 1.542(9) 3_656
P5 F7 1.542(9) .
P5 F8 1.595(10) 3_656
P5 F8 1.595(10) .
P5 F9 1.598(10) .
P5 F9 1.598(10) 3_656
P6 F10 1.582(9) 3_556
P6 F10 1.582(9) .
P6 F12 1.587(10) .
P6 F13 1.597(9) .
P6 F11 1.616(8) .
P6 F11 1.616(8) 3_556
F6 F6 1.66(3) 4
C54 N4 1.09(2) .
C54 C55 1.38(3) .
C55 H55A 0.9600 .
C55 H55B 0.9600 .
C55 H55C 0.9600 .
N5 C56 1.15(2) .
C56 C57 1.52(3) .
C57 H57A 0.9600 .
C57 H57B 0.9600 .
C57 H57C 0.9600 .
O1W H1WA 0.8499 .
O1W H1WB 0.8499 .
